data_4062400
_journal_name_full Organometallics
_journal_year 2003
_chemical_formula_sum 'C23 H33 Cl P Rh'
_chemical_formula_weight 478.82
_space_group_IT_number 2
_symmetry_cell_setting triclinic
_symmetry_space_group_name_Hall '-P 1'
_symmetry_space_group_name_H-M 'P -1'
_cell_angle_alpha 75.0404(10)
_cell_angle_beta 75.3897(10)
_cell_angle_gamma 70.3824(10)
_cell_formula_units_Z 2
_cell_length_a 7.7514(5)
_cell_length_b 10.6743(7)
_cell_length_c 14.4876(9)
_cell_measurement_temperature 193(2)
_cell_volume 1072.66(12)
_diffrn_ambient_temperature 193(2)
_exptl_crystal_density_diffrn 1.482
_exptl_crystal_density_meas 0
_cod_depositor_comments
;
The following automatic conversions were performed:
'_symmetry_cell_setting' value 'Triclinic' changed to 'triclinic'
according to '/home/saulius/struct/CIF-dictionaries/cif_core.dic'
dictionary named 'cif_core.dic' version 2.4.1 from 2010-06-29.

Automatic conversion script
Id: cif_fix_enum 1527 2010-12-29 10:47:43Z saulius 
;
_cod_database_code 4062400

loop_
_symmetry_equiv_pos_as_xyz
'x, y, z'
'-x, -y, -z'

loop_
_atom_site_label
_atom_site_type_symbol
_atom_site_fract_x
_atom_site_fract_y
_atom_site_fract_z
_atom_site_U_iso_or_equiv
_atom_site_adp_type
_atom_site_occupancy
_atom_site_symmetry_multiplicity
_atom_site_calc_flag
_atom_site_refinement_flags
_atom_site_disorder_assembly
_atom_site_disorder_group
Rh Rh 0.16769(2) 0.202074(15) 0.196299(11) 0.01922(7) Uani 1 1 d . . .
Cl Cl 0.29038(8) 0.01832(6) 0.31557(4) 0.03230(13) Uani 1 1 d . . .
P P -0.06499(7) 0.29391(5) 0.31879(4) 0.01970(12) Uani 1 1 d . . .
C1 C -0.3931(3) 0.6923(2) 0.2949(2) 0.0391(6) Uani 1 1 d . . .
H1A H -0.4632 0.7398 0.2413 0.047 Uiso 1 1 calc R . .
H1B H -0.4634 0.7272 0.3548 0.047 Uiso 1 1 calc R . .
C2 C -0.3558(3) 0.5418(2) 0.31035(19) 0.0329(5) Uani 1 1 d . . .
H2 H -0.4506 0.4977 0.3276 0.039 Uiso 1 1 calc R . .
C3 C -0.1727(3) 0.4764(2) 0.29694(15) 0.0223(4) Uani 1 1 d . . .
C3A C -0.0703(3) 0.5800(2) 0.26941(15) 0.0233(4) Uani 1 1 d . . .
C4 C 0.1191(3) 0.5684(3) 0.24486(16) 0.0304(5) Uani 1 1 d . . .
H4 H 0.2093 0.4824 0.2437 0.037 Uiso 1 1 calc R . .
C5 C 0.1727(4) 0.6869(3) 0.22201(18) 0.0410(7) Uani 1 1 d . . .
H5 H 0.3013 0.6813 0.2046 0.049 Uiso 1 1 calc R . .
C6 C 0.0420(4) 0.8123(3) 0.22423(18) 0.0441(7) Uani 1 1 d . . .
H6 H 0.0822 0.8912 0.2097 0.053 Uiso 1 1 calc R . .
C7 C -0.1464(4) 0.8243(3) 0.24737(18) 0.0384(6) Uani 1 1 d . . .
H7 H -0.2361 0.9105 0.2481 0.046 Uiso 1 1 calc R . .
C7A C -0.2013(3) 0.7075(2) 0.26941(16) 0.0284(5) Uani 1 1 d . . .
C11 C 0.1355(3) 0.3799(2) 0.08519(16) 0.0292(5) Uani 1 1 d . . .
H11 H 0.0778 0.4664 0.1103 0.035 Uiso 1 1 calc R . .
C12 C 0.0086(3) 0.3133(2) 0.08605(16) 0.0280(5) Uani 1 1 d . . .
H12 H -0.1229 0.3615 0.1121 0.034 Uiso 1 1 calc R . .
C13 C 0.0243(4) 0.2235(3) 0.0166(2) 0.0437(7) Uani 1 1 d . . .
H13A H -0.0718 0.1751 0.0428 0.052 Uiso 1 1 calc R . .
H13B H -0.0026 0.2816 -0.0465 0.052 Uiso 1 1 calc R . .
C14 C 0.2116(4) 0.1211(3) -0.0006(2) 0.0447(7) Uani 1 1 d . . .
H14A H 0.2896 0.1601 -0.0588 0.054 Uiso 1 1 calc R . .
H14B H 0.1948 0.0403 -0.0146 0.054 Uiso 1 1 calc R . .
C15 C 0.3136(3) 0.0770(2) 0.08396(17) 0.0301(5) Uani 1 1 d . . .
H15 H 0.3475 -0.0228 0.1099 0.036 Uiso 1 1 calc R . .
C16 C 0.4318(3) 0.1394(2) 0.09593(16) 0.0293(5) Uani 1 1 d . . .
H16 H 0.5357 0.0762 0.1292 0.035 Uiso 1 1 calc R . .
C17 C 0.4779(4) 0.2636(3) 0.0308(2) 0.0444(7) Uani 1 1 d . . .
H17A H 0.5508 0.2946 0.0627 0.053 Uiso 1 1 calc R . .
H17B H 0.5575 0.2385 -0.0306 0.053 Uiso 1 1 calc R . .
C18 C 0.3096(4) 0.3793(3) 0.0072(2) 0.0454(7) Uani 1 1 d . . .
H18A H 0.2832 0.3745 -0.0549 0.054 Uiso 1 1 calc R . .
H18B H 0.3386 0.4657 -0.0020 0.054 Uiso 1 1 calc R . .
C21 C -0.2669(3) 0.2246(2) 0.34846(17) 0.0281(5) Uani 1 1 d . . .
H21 H -0.3686 0.2800 0.3921 0.034 Uiso 1 1 calc R . .
C22 C -0.2172(4) 0.0770(3) 0.4038(2) 0.0411(6) Uani 1 1 d . . .
H22A H -0.1715 0.0720 0.4622 0.049 Uiso 1 1 calc R . .
H22B H -0.1202 0.0197 0.3619 0.049 Uiso 1 1 calc R . .
H22C H -0.3284 0.0453 0.4225 0.049 Uiso 1 1 calc R . .
C23 C -0.3421(4) 0.2338(3) 0.25875(19) 0.0384(6) Uani 1 1 d . . .
H23A H -0.3740 0.3280 0.2240 0.046 Uiso 1 1 calc R . .
H23B H -0.4537 0.2026 0.2785 0.046 Uiso 1 1 calc R . .
H23C H -0.2471 0.1768 0.2160 0.046 Uiso 1 1 calc R . .
C24 C 0.0009(3) 0.2614(2) 0.43946(16) 0.0303(5) Uani 1 1 d . . .
H24 H 0.0366 0.1609 0.4618 0.036 Uiso 1 1 calc R . .
C25 C 0.1705(4) 0.3044(3) 0.43634(19) 0.0429(6) Uani 1 1 d . . .
H25A H 0.2698 0.2709 0.3838 0.051 Uiso 1 1 calc R . .
H25B H 0.2140 0.2665 0.4985 0.051 Uiso 1 1 calc R . .
H25C H 0.1373 0.4035 0.4248 0.051 Uiso 1 1 calc R . .
C26 C -0.1617(4) 0.3194(3) 0.51644(18) 0.0482(7) Uani 1 1 d . . .
H26A H -0.2720 0.2962 0.5135 0.058 Uiso 1 1 calc R . .
H26B H -0.1885 0.4181 0.5042 0.058 Uiso 1 1 calc R . .
H26C H -0.1287 0.2808 0.5810 0.058 Uiso 1 1 calc R . .

loop_
_atom_site_aniso_label
_atom_site_aniso_U_11
_atom_site_aniso_U_22
_atom_site_aniso_U_33
_atom_site_aniso_U_23
_atom_site_aniso_U_13
_atom_site_aniso_U_12
Rh 0.01982(10) 0.01867(10) 0.01656(9) -0.00465(6) -0.00354(6) -0.00106(6)
Cl 0.0382(3) 0.0229(3) 0.0262(3) -0.0011(2) -0.0081(2) 0.0024(2)
P 0.0222(3) 0.0175(3) 0.0181(2) -0.0047(2) -0.0023(2) -0.0040(2)
C1 0.0299(13) 0.0237(12) 0.0589(17) -0.0111(11) -0.0035(12) -0.0025(10)
C2 0.0252(12) 0.0239(12) 0.0474(14) -0.0091(10) 0.0000(10) -0.0075(9)
C3 0.0234(10) 0.0207(10) 0.0232(10) -0.0063(8) -0.0021(8) -0.0069(8)
C3A 0.0282(11) 0.0258(11) 0.0191(10) -0.0051(8) -0.0053(8) -0.0104(9)
C4 0.0297(12) 0.0404(14) 0.0245(11) -0.0049(10) -0.0058(9) -0.0146(10)
C5 0.0451(16) 0.0640(19) 0.0276(12) -0.0034(12) -0.0074(11) -0.0368(15)
C6 0.072(2) 0.0443(16) 0.0317(13) 0.0007(11) -0.0148(13) -0.0393(15)
C7 0.0646(18) 0.0262(12) 0.0312(12) -0.0041(10) -0.0145(12) -0.0186(12)
C7A 0.0359(13) 0.0242(11) 0.0265(11) -0.0062(9) -0.0076(9) -0.0078(10)
C11 0.0340(12) 0.0234(11) 0.0213(10) 0.0000(8) -0.0065(9) 0.0009(9)
C12 0.0265(11) 0.0303(12) 0.0204(10) -0.0049(9) -0.0098(8) 0.0047(9)
C13 0.0400(15) 0.0552(17) 0.0372(14) -0.0216(13) -0.0180(12) 0.0023(13)
C14 0.0457(16) 0.0502(17) 0.0409(15) -0.0249(13) -0.0180(12) 0.0023(13)
C15 0.0292(12) 0.0294(12) 0.0267(11) -0.0145(9) -0.0046(9) 0.0042(9)
C16 0.0190(11) 0.0329(12) 0.0264(11) -0.0071(9) 0.0007(9) 0.0024(9)
C17 0.0301(13) 0.0493(16) 0.0431(15) -0.0023(12) 0.0037(11) -0.0105(12)
C18 0.0385(15) 0.0424(16) 0.0403(15) 0.0060(12) 0.0015(12) -0.0093(12)
C21 0.0280(12) 0.0258(11) 0.0308(12) -0.0099(9) 0.0051(9) -0.0124(9)
C22 0.0558(17) 0.0285(13) 0.0394(14) -0.0042(11) 0.0001(12) -0.0209(12)
C23 0.0341(14) 0.0452(15) 0.0440(15) -0.0116(12) -0.0056(11) -0.0207(12)
C24 0.0422(14) 0.0266(12) 0.0203(10) -0.0043(9) -0.0080(10) -0.0060(10)
C25 0.0481(16) 0.0526(17) 0.0333(13) -0.0095(12) -0.0204(12) -0.0109(13)
C26 0.0609(19) 0.0605(19) 0.0230(12) -0.0180(12) 0.0013(12) -0.0161(15)

loop_
_geom_bond_atom_site_label_1
_geom_bond_atom_site_label_2
_geom_bond_distance
_geom_bond_site_symmetry_2
_geom_bond_publ_flag
Rh C12 2.124(2) . ?
Rh C11 2.136(2) . ?
Rh C16 2.199(2) . ?
Rh C15 2.211(2) . ?
Rh P 2.3366(5) . ?
Rh Cl 2.3589(6) . ?
P C3 1.821(2) . ?
P C21 1.858(2) . ?
P C24 1.859(2) . ?
C1 C7A 1.493(3) . ?
C1 C2 1.500(3) . ?
C2 C3 1.344(3) . ?
C3 C3A 1.487(3) . ?
C3A C4 1.391(3) . ?
C3A C7A 1.399(3) . ?
C4 C5 1.396(3) . ?
C5 C6 1.384(4) . ?
C6 C7 1.383(4) . ?
C7 C7A 1.385(3) . ?
C11 C12 1.390(3) . ?
C11 C18 1.525(3) . ?
C12 C13 1.518(3) . ?
C13 C14 1.503(4) . ?
C14 C15 1.513(3) . ?
C15 C16 1.364(3) . ?
C16 C17 1.509(3) . ?
C17 C18 1.506(4) . ?
C21 C23 1.522(3) . ?
C21 C22 1.540(3) . ?
C24 C25 1.518(4) . ?
C24 C26 1.529(3) . ?
